data_7036447
loop_
_publ_author_name
'Song, Bai-Qiao'
'Qin, Chao'
'Zhang, Yu-Teng'
'Wu, Xue-Song'
'Yang, Liu'
'Shao, Kui-Zhan'
'Su, Zhong-Min'

_publ_section_title
;
 Spontaneous chiral resolution of a rare 3D self-penetration coordination
 polymer for sensitive aqueous-phase detection of picric acid.
;
_journal_issue 42
_journal_name_full 'Dalton transactions (Cambridge, England : 2003)'
_journal_page_first 18386
_journal_page_last 18394
_journal_paper_doi 10.1039/c5dt03218k
_journal_volume 44
_journal_year 2015
_chemical_formula_moiety '2[C32 H21 Cd N8 O4],H2O'
_chemical_formula_sum 'C64 H46 Cd2 N16 O9'
_chemical_formula_weight 1407.97
_chemical_name_systematic
;
 ?
;
_space_group_IT_number 76
_symmetry_cell_setting tetragonal
_symmetry_space_group_name_Hall 'P 4w'
_symmetry_space_group_name_H-M 'P 41'
_atom_sites_solution_hydrogens geom
_atom_sites_solution_primary direct
_atom_sites_solution_secondary difmap
_audit_creation_method SHELXL-97
_audit_update_record
;
2015-05-25 deposited with the CCDC.
2015-09-07 downloaded from the CCDC.
;
_cell_angle_alpha 90.00
_cell_angle_beta 90.00
_cell_angle_gamma 90.00
_cell_formula_units_Z 2
_cell_length_a 8.708(5)
_cell_length_b 8.708(5)
_cell_length_c 37.495(5)
_cell_measurement_temperature 293(2)
_cell_volume 2843(2)
_computing_cell_refinement SMART
_computing_data_collection 'SMART (Bruker, 1997)'
_computing_data_reduction 'SAINT (Bruker, 1999)'
_computing_molecular_graphics 'Diamond (Brandenburg and Putz, 2008)'
_computing_publication_material SHELXL-97
_computing_structure_refinement 'SHELXL-97 (Sheldrick, 2008)'
_computing_structure_solution 'SHELXS-97(Sheldrick, 2008)'
_diffrn_ambient_temperature 293(2)
_diffrn_measured_fraction_theta_full 0.999
_diffrn_measured_fraction_theta_max 0.999
_diffrn_measurement_device_type 'Bruker APEX CCD area-detector'
_diffrn_measurement_method '\w scans'
_diffrn_radiation_monochromator graphite
_diffrn_radiation_source 'fine-focus sealed tube'
_diffrn_radiation_type MoK\a
_diffrn_radiation_wavelength 0.71069
_diffrn_reflns_av_R_equivalents 0.0329
_diffrn_reflns_av_sigmaI/netI 0.0362
_diffrn_reflns_limit_h_max 10
_diffrn_reflns_limit_h_min -7
_diffrn_reflns_limit_k_max 10
_diffrn_reflns_limit_k_min -10
_diffrn_reflns_limit_l_max 44
_diffrn_reflns_limit_l_min -43
_diffrn_reflns_number 16439
_diffrn_reflns_theta_full 25.06
_diffrn_reflns_theta_max 25.06
_diffrn_reflns_theta_min 2.17
_exptl_absorpt_coefficient_mu 0.825
_exptl_absorpt_correction_T_max 0.8657
_exptl_absorpt_correction_T_min 0.8329
_exptl_absorpt_correction_type multi-scan
_exptl_absorpt_process_details 'SADABS (Sheldrick, 1996)'
_exptl_crystal_colour colorless
_exptl_crystal_density_diffrn 1.645
_exptl_crystal_density_method 'not measured'
_exptl_crystal_description block
_exptl_crystal_F_000 1420
_exptl_crystal_size_max 0.23
_exptl_crystal_size_mid 0.21
_exptl_crystal_size_min 0.18
_refine_diff_density_max 0.500
_refine_diff_density_min -0.242
_refine_diff_density_rms 0.044
_refine_ls_abs_structure_details 'Flack H D (1983), Acta Cryst. A39, 876-881'
_refine_ls_abs_structure_Flack -0.016(17)
_refine_ls_extinction_method none
_refine_ls_goodness_of_fit_ref 1.052
_refine_ls_hydrogen_treatment mixed
_refine_ls_matrix_type full
_refine_ls_number_parameters 500
_refine_ls_number_reflns 5035
_refine_ls_number_restraints 163
_refine_ls_restrained_S_all 1.042
_refine_ls_R_factor_all 0.0288
_refine_ls_R_factor_gt 0.0245
_refine_ls_shift/su_max 0.002
_refine_ls_shift/su_mean 0.000
_refine_ls_structure_factor_coef Fsqd
_refine_ls_weighting_details 'calc w=1/[\s^2^(Fo^2^)+(0.0272P)^2^+0.0000P] where P=(Fo^2^+2Fc^2^)/3'
_refine_ls_weighting_scheme calc
_refine_ls_wR_factor_gt 0.0522
_refine_ls_wR_factor_ref 0.0537
_reflns_number_gt 4683
_reflns_number_total 5035
_reflns_threshold_expression >2\s(I)
_cod_data_source_file c5dt03218k2.cif
_cod_data_source_block 2-R
_cod_depositor_comments
;
The following automatic conversions were performed:

'_symmetry_cell_setting' value 'Tetragonal' changed to 'tetragonal'
according to
/usr/data/users/saulius/crontab/automatic-downloads/rss-feeds/RSC/lib/dictionaries/cif_core.dic
dictionary named 'cif_core.dic' version 2.4.2 from 2011-04-26.

Automatic conversion script
Id: cif_fix_values 3271 2015-04-21 07:52:19Z andrius 

 Adding full bibliography for 7036446--7036447.cif.
;
_cod_database_code 7036447

loop_
_symmetry_equiv_pos_as_xyz
'x, y, z'
'-x, -y, z+1/2'
'-y, x, z+1/4'
'y, -x, z+3/4'

loop_
_atom_site_label
_atom_site_type_symbol
_atom_site_fract_x
_atom_site_fract_y
_atom_site_fract_z
_atom_site_U_iso_or_equiv
_atom_site_adp_type
_atom_site_occupancy
_atom_site_symmetry_multiplicity
_atom_site_calc_flag
_atom_site_refinement_flags
_atom_site_disorder_assembly
_atom_site_disorder_group
Cd1 Cd 0.37924(2) 0.32851(2) 0.124290(5) 0.02611(6) Uani 1 1 d . . .
C1 C 0.2478(4) -0.0459(3) 0.12160(9) 0.0321(7) Uani 1 1 d . . .
C2 C 0.1798(4) -0.0838(4) 0.17708(9) 0.0297(7) Uani 1 1 d . . .
C3 C 0.2697(4) -0.0644(4) 0.08304(8) 0.0307(7) Uani 1 1 d . . .
C4 C 0.2065(4) 0.0435(4) 0.06041(9) 0.0321(8) Uani 1 1 d . . .
H4 H 0.1485 0.1236 0.0698 0.038 Uiso 1 1 calc R . .
C5 C 0.2287(4) 0.0336(4) 0.02402(8) 0.0322(7) Uani 1 1 d . . .
H5 H 0.1845 0.1061 0.0090 0.039 Uiso 1 1 calc R . .
C6 C 0.3162(4) -0.0833(4) 0.00999(8) 0.0294(7) Uani 1 1 d . . .
C7 C 0.3799(4) -0.1932(4) 0.03245(9) 0.0386(8) Uani 1 1 d . . .
H7 H 0.4388 -0.2724 0.0230 0.046 Uiso 1 1 calc R . .
C8 C 0.3558(4) -0.1853(4) 0.06890(9) 0.0387(9) Uani 1 1 d . . .
H8 H 0.3967 -0.2599 0.0839 0.046 Uiso 1 1 calc R . .
C9 C 0.3396(4) 0.0269(4) -0.05186(9) 0.0365(8) Uani 1 1 d . . .
H9 H 0.3220 0.1303 -0.0472 0.044 Uiso 1 1 calc R . .
C10 C 0.3691(4) -0.2216(4) -0.04624(9) 0.0332(8) Uani 1 1 d . . .
H10 H 0.3747 -0.3190 -0.0362 0.040 Uiso 1 1 calc R . .
C11 C 0.3671(4) -0.0366(4) -0.08369(8) 0.0348(8) Uani 1 1 d . . .
H11 H 0.3726 0.0173 -0.1051 0.042 Uiso 1 1 calc R . .
C12 C 0.5866(4) 0.1558(4) 0.06498(8) 0.0319(8) Uani 1 1 d . . .
H12 H 0.5108 0.1747 0.0481 0.038 Uiso 1 1 calc R . .
C13 C 0.7129(4) 0.1570(5) 0.11336(9) 0.0474(10) Uani 1 1 d . . .
H13 H 0.7410 0.1762 0.1369 0.057 Uiso 1 1 calc R . .
C14 C 0.7976(5) 0.0750(6) 0.08965(10) 0.0498(11) Uani 1 1 d . . .
H14 H 0.8928 0.0296 0.0936 0.060 Uiso 1 1 calc R . .
C15 C 0.7580(4) 0.0044(4) 0.02522(8) 0.0300(7) Uani 1 1 d . . .
C16 C 0.8605(4) -0.1159(4) 0.02476(9) 0.0381(8) Uani 1 1 d . . .
H16 H 0.8979 -0.1564 0.0460 0.046 Uiso 1 1 calc R . .
C17 C 0.9078(4) -0.1762(4) -0.00767(9) 0.0364(8) Uani 1 1 d . . .
H17 H 0.9782 -0.2564 -0.0080 0.044 Uiso 1 1 calc R . .
C18 C 0.8512(4) -0.1182(4) -0.03979(8) 0.0301(7) Uani 1 1 d . . .
C19 C 0.7453(4) 0.0002(4) -0.03872(9) 0.0399(8) Uani 1 1 d . . .
H19 H 0.7043 0.0382 -0.0599 0.048 Uiso 1 1 calc R . .
C20 C 0.6997(4) 0.0625(4) -0.00636(9) 0.0383(8) Uani 1 1 d . . .
H20 H 0.6299 0.1434 -0.0059 0.046 Uiso 1 1 calc R . .
C21 C 0.2250(5) 0.4192(4) 0.05791(10) 0.0419(9) Uani 1 1 d . . .
C22 C -0.4628(5) 0.4705(4) -0.08393(12) 0.0474(10) Uani 1 1 d . . .
C23A C -0.3562(12) 0.4528(12) -0.0500(3) 0.034(2) Uani 0.50 1 d PU A 1
C32 C -0.2047(10) 0.4435(8) -0.05744(19) 0.0372(17) Uani 0.50 1 d P A 1
H32 H -0.1715 0.4436 -0.0810 0.045 Uiso 0.50 1 calc PR A 1
C27 C -0.0939(12) 0.4334(16) -0.0287(3) 0.029(2) Uani 0.50 1 d PU A 1
C28 C -0.1452(10) 0.4393(10) 0.0065(2) 0.0315(17) Uani 0.50 1 d PU A 1
C30 C -0.3041(8) 0.4509(8) 0.01302(18) 0.0369(14) Uani 0.50 1 d PU A 1
H30 H -0.3390 0.4559 0.0364 0.044 Uiso 0.50 1 calc PR A 1
C31 C -0.4080(9) 0.4549(8) -0.01415(19) 0.0347(15) Uani 0.50 1 d PU A 1
H31 H -0.5125 0.4590 -0.0092 0.042 Uiso 0.50 1 calc PR A 1
C26 C 0.0674(8) 0.4270(7) -0.03601(16) 0.0318(15) Uani 0.50 1 d P A 1
H26 H 0.1020 0.4242 -0.0595 0.038 Uiso 0.50 1 calc PR A 1
C25 C 0.1709(10) 0.4251(9) -0.0085(2) 0.0347(18) Uani 0.50 1 d P A 1
H25 H 0.2753 0.4210 -0.0136 0.042 Uiso 0.50 1 calc PR A 1
C24A C 0.1229(14) 0.4291(17) 0.0276(4) 0.033(3) Uani 0.50 1 d P A 1
C29 C -0.0327(13) 0.4357(9) 0.0351(2) 0.0297(19) Uani 0.50 1 d P A 1
H29 H -0.0655 0.4379 0.0587 0.036 Uiso 0.50 1 calc PR A 1
C23 C -0.3178(14) 0.4430(12) -0.0644(3) 0.037(2) Uani 0.50 1 d PU A 2
C31A C -0.1728(8) 0.4189(8) -0.0804(2) 0.0403(16) Uiso 0.50 1 d PU A 2
H31A H -0.1655 0.4087 -0.1050 0.048 Uiso 0.50 1 calc PR A 2
C30A C -0.0421(8) 0.4105(8) -0.05979(19) 0.0414(16) Uani 0.50 1 d PU A 2
H30A H 0.0523 0.3956 -0.0708 0.050 Uiso 0.50 1 calc PR A 2
C28A C -0.0479(14) 0.4234(17) -0.0233(4) 0.034(2) Uani 0.50 1 d PU A 2
C27A C -0.1956(10) 0.4427(11) -0.0054(2) 0.0337(16) Uani 0.50 1 d PU A 2
C32A C -0.3319(10) 0.4504(9) -0.0281(3) 0.0367(16) Uani 0.50 1 d PU A 2
H32A H -0.4285 0.4603 -0.0178 0.044 Uiso 0.50 1 calc PR A 2
C29A C 0.0835(10) 0.4201(9) -0.0008(2) 0.0316(16) Uani 0.50 1 d PU A 2
H29A H 0.1805 0.4098 -0.0109 0.038 Uiso 0.50 1 calc PR A 2
C24 C 0.0697(18) 0.4317(18) 0.0350(4) 0.030(3) Uani 0.50 1 d PU A 2
C25A C -0.0771(11) 0.4516(10) 0.0518(2) 0.0383(19) Uani 0.50 1 d PU A 2
H25A H -0.0837 0.4621 0.0764 0.046 Uiso 0.50 1 calc PR A 2
C26A C -0.2059(9) 0.4551(9) 0.0316(2) 0.0422(15) Uani 0.50 1 d PU A 2
H26A H -0.3014 0.4658 0.0424 0.051 Uiso 0.50 1 calc PR A 2
N1 N 0.2820(3) 0.0792(3) 0.14033(7) 0.0335(6) Uani 1 1 d . . .
N2 N 0.2397(3) 0.0532(3) 0.17533(7) 0.0368(7) Uani 1 1 d . . .
N3 N 0.1844(3) -0.1513(3) 0.14379(8) 0.0303(6) Uani 1 1 d . . .
N4 N 0.1246(4) -0.2956(3) 0.13462(8) 0.0523(9) Uani 1 1 d . . .
H4A H 0.1408 -0.3134 0.1113 0.063 Uiso 1 1 d R . .
H4B H 0.1731 -0.3676 0.1476 0.063 Uiso 1 1 d R . .
N5 N 0.3423(3) -0.0917(3) -0.02728(6) 0.0312(6) Uani 1 1 d . . .
N6 N 0.3862(3) -0.1945(3) -0.08030(7) 0.0323(6) Uani 1 1 d . . .
N7 N 0.5818(3) 0.2067(3) 0.09784(7) 0.0318(6) Uani 1 1 d . . .
N8 N 0.7141(3) 0.0729(3) 0.05858(7) 0.0317(6) Uani 1 1 d . . .
O1 O -0.5990(3) 0.4516(3) -0.07442(7) 0.0488(7) Uani 1 1 d . A .
O2 O -0.4269(3) 0.5177(3) -0.11432(7) 0.0539(7) Uani 1 1 d . A .
O3 O 0.1876(3) 0.4124(3) 0.09021(6) 0.0484(7) Uani 1 1 d . A .
O4 O 0.3572(4) 0.4106(4) 0.04675(8) 0.0659(8) Uani 1 1 d . A .
O1W O -0.3307(12) 0.2162(10) -0.1456(2) 0.123(3) Uani 0.50 1 d P . .

loop_
_atom_site_aniso_label
_atom_site_aniso_U_11
_atom_site_aniso_U_22
_atom_site_aniso_U_33
_atom_site_aniso_U_23
_atom_site_aniso_U_13
_atom_site_aniso_U_12
Cd1 0.03070(13) 0.02830(12) 0.01935(9) -0.00322(10) 0.00248(10) -0.00081(10)
C1 0.0406(17) 0.0299(16) 0.0256(17) 0.0062(16) 0.0057(16) 0.0002(13)
C2 0.0320(18) 0.0316(18) 0.0254(18) 0.0036(15) 0.0074(14) 0.0019(14)
C3 0.0386(19) 0.0278(18) 0.0257(16) -0.0019(14) 0.0051(14) -0.0060(15)
C4 0.039(2) 0.0260(17) 0.0308(18) -0.0044(14) 0.0090(15) 0.0013(14)
C5 0.043(2) 0.0296(18) 0.0241(16) -0.0007(14) -0.0036(15) 0.0006(15)
C6 0.0370(18) 0.0322(18) 0.0189(15) -0.0022(13) 0.0012(14) -0.0057(15)
C7 0.056(2) 0.035(2) 0.0242(17) -0.0044(14) 0.0045(16) 0.0109(17)
C8 0.061(2) 0.0305(19) 0.0247(17) 0.0035(14) 0.0025(16) 0.0069(17)
C9 0.048(2) 0.033(2) 0.0278(18) 0.0031(15) 0.0027(16) 0.0005(16)
C10 0.040(2) 0.0324(18) 0.0266(17) -0.0057(14) -0.0057(15) 0.0084(15)
C11 0.040(2) 0.043(2) 0.0211(16) 0.0083(15) -0.0012(14) 0.0049(16)
C12 0.0316(19) 0.041(2) 0.0230(17) -0.0085(15) 0.0028(14) 0.0022(15)
C13 0.043(2) 0.075(3) 0.0240(19) -0.0096(17) 0.0069(16) 0.007(2)
C14 0.037(2) 0.082(3) 0.031(2) -0.009(2) -0.0008(18) 0.017(2)
C15 0.0313(18) 0.0359(18) 0.0228(16) -0.0092(14) 0.0053(13) 0.0006(14)
C16 0.044(2) 0.046(2) 0.0247(17) -0.0012(15) 0.0034(15) 0.0073(17)
C17 0.0355(19) 0.042(2) 0.0320(18) -0.0063(16) 0.0057(15) 0.0089(15)
C18 0.0297(17) 0.0362(18) 0.0243(16) -0.0114(14) 0.0055(13) -0.0033(14)
C19 0.048(2) 0.047(2) 0.0246(18) -0.0052(16) -0.0008(16) 0.0065(18)
C20 0.039(2) 0.040(2) 0.0353(19) -0.0069(16) 0.0019(16) 0.0112(16)
C21 0.063(3) 0.0249(19) 0.038(2) 0.0006(16) -0.021(2) 0.0032(17)
C22 0.045(2) 0.033(2) 0.064(3) 0.003(2) -0.024(2) 0.0068(18)
C23A 0.037(5) 0.038(4) 0.027(5) 0.008(4) -0.005(4) 0.000(3)
C32 0.056(5) 0.036(4) 0.020(4) -0.002(3) 0.002(4) 0.009(4)
C27 0.028(5) 0.033(3) 0.026(4) 0.002(3) -0.004(4) 0.009(4)
C28 0.037(4) 0.034(3) 0.023(4) 0.002(3) -0.007(3) 0.001(3)
C30 0.046(3) 0.045(3) 0.020(3) 0.003(3) 0.000(3) -0.003(3)
C31 0.036(4) 0.039(3) 0.030(4) 0.008(3) -0.002(3) -0.002(3)
C26 0.034(4) 0.042(4) 0.019(3) 0.003(3) 0.000(3) 0.000(3)
C25 0.032(4) 0.042(4) 0.030(4) 0.005(3) -0.001(4) 0.003(4)
C24A 0.035(7) 0.023(4) 0.041(8) 0.003(4) -0.005(5) -0.009(5)
C29 0.043(6) 0.034(4) 0.012(4) 0.012(3) 0.003(5) 0.007(4)
C23 0.038(5) 0.039(4) 0.035(5) 0.008(4) -0.010(4) -0.001(4)
C30A 0.036(3) 0.049(4) 0.040(3) 0.004(3) 0.003(3) 0.013(3)
C28A 0.035(5) 0.037(3) 0.031(4) 0.001(3) -0.010(4) 0.004(4)
C27A 0.032(4) 0.038(3) 0.030(4) 0.004(3) -0.005(3) -0.001(3)
C32A 0.039(4) 0.038(3) 0.034(4) 0.008(3) -0.001(3) 0.001(3)
C29A 0.036(4) 0.035(4) 0.024(4) -0.001(3) -0.005(4) 0.006(3)
C24 0.033(6) 0.034(4) 0.023(5) 0.006(4) -0.010(6) 0.006(5)
C25A 0.038(5) 0.052(4) 0.026(4) 0.004(4) -0.002(4) -0.003(3)
C26A 0.042(4) 0.052(4) 0.032(4) 0.002(3) 0.000(3) -0.002(3)
N1 0.0482(17) 0.0326(15) 0.0198(13) -0.0012(12) 0.0109(12) -0.0052(13)
N2 0.0550(19) 0.0333(17) 0.0221(14) 0.0000(12) 0.0097(13) -0.0064(14)
N3 0.0451(17) 0.0233(14) 0.0226(15) 0.0001(11) 0.0086(12) -0.0017(12)
N4 0.093(3) 0.0266(16) 0.0376(19) -0.0035(13) 0.0181(17) -0.0147(16)
N5 0.0400(16) 0.0332(15) 0.0203(13) -0.0031(12) 0.0002(12) -0.0011(12)
N6 0.0398(16) 0.0388(17) 0.0183(14) -0.0035(12) -0.0021(12) 0.0039(13)
N7 0.0325(16) 0.0376(16) 0.0253(14) -0.0116(12) 0.0048(12) -0.0028(12)
N8 0.0333(16) 0.0397(16) 0.0223(13) -0.0068(12) 0.0055(12) 0.0025(13)
O1 0.0535(18) 0.0543(17) 0.0385(14) -0.0023(12) -0.0146(13) 0.0028(13)
O2 0.0464(16) 0.0609(18) 0.0543(18) 0.0085(14) -0.0040(13) 0.0086(13)
O3 0.0633(19) 0.0566(18) 0.0253(14) 0.0029(12) -0.0106(12) 0.0049(14)
O4 0.075(2) 0.070(2) 0.0524(19) 0.0005(15) -0.0005(17) 0.0173(18)
O1W 0.155(8) 0.101(6) 0.113(7) -0.027(5) 0.034(6) 0.022(6)

loop_
_atom_type_symbol
_atom_type_description
_atom_type_scat_dispersion_real
_atom_type_scat_dispersion_imag
_atom_type_scat_source
Cd Cd -0.8075 1.2024 'International Tables Vol C Tables 4.2.6.8 and 6.1.1.4'
C C 0.0033 0.0016 'International Tables Vol C Tables 4.2.6.8 and 6.1.1.4'
N N 0.0061 0.0033 'International Tables Vol C Tables 4.2.6.8 and 6.1.1.4'
O O 0.0106 0.0060 'International Tables Vol C Tables 4.2.6.8 and 6.1.1.4'
H H 0.0000 0.0000 'International Tables Vol C Tables 4.2.6.8 and 6.1.1.4'

loop_
_geom_angle_atom_site_label_1
_geom_angle_atom_site_label_2
_geom_angle_atom_site_label_3
_geom_angle
_geom_angle_site_symmetry_1
_geom_angle_site_symmetry_3
O3 Cd1 N7 118.82(11) . .
O3 Cd1 O2 95.36(10) . 3_665
N7 Cd1 O2 101.82(10) . 3_665
O3 Cd1 N6 80.55(10) . 3
N7 Cd1 N6 157.55(10) . 3
O2 Cd1 N6 86.41(10) 3_665 3
O3 Cd1 N1 100.12(10) . .
N7 Cd1 N1 87.78(9) . .
O2 Cd1 N1 155.01(10) 3_665 .
N6 Cd1 N1 77.00(9) 3 .
O3 Cd1 O1 143.12(9) . 3_665
N7 Cd1 O1 89.78(9) . 3_665
O2 Cd1 O1 53.65(9) 3_665 3_665
N6 Cd1 O1 78.26(9) 3 3_665
N1 Cd1 O1 104.03(9) . 3_665
O3 Cd1 C22 118.04(12) . 3_665
N7 Cd1 C22 100.83(11) . 3_665
O2 Cd1 C22 27.18(11) 3_665 3_665
N6 Cd1 C22 76.98(11) 3 3_665
N1 Cd1 C22 128.69(12) . 3_665
O1 Cd1 C22 27.16(11) 3_665 3_665
N1 C1 N3 108.8(3) . .
N1 C1 C3 125.5(3) . .
N3 C1 C3 125.7(3) . .
N2 C2 N3 109.5(3) . .
N2 C2 C18 122.8(3) . 3_545
N3 C2 C18 127.7(3) . 3_545
C4 C3 C8 119.6(3) . .
C4 C3 C1 118.6(3) . .
C8 C3 C1 121.8(3) . .
C3 C4 C5 120.6(3) . .
C3 C4 H4 119.7 . .
C5 C4 H4 119.7 . .
C6 C5 C4 120.1(3) . .
C6 C5 H5 119.9 . .
C4 C5 H5 119.9 . .
C5 C6 C7 119.9(3) . .
C5 C6 N5 120.3(3) . .
C7 C6 N5 119.8(3) . .
C8 C7 C6 120.2(3) . .
C8 C7 H7 119.9 . .
C6 C7 H7 119.9 . .
C7 C8 C3 119.6(3) . .
C7 C8 H8 120.2 . .
C3 C8 H8 120.2 . .
C11 C9 N5 106.4(3) . .
C11 C9 H9 126.8 . .
N5 C9 H9 126.8 . .
N6 C10 N5 112.4(3) . .
N6 C10 H10 123.8 . .
N5 C10 H10 123.8 . .
C9 C11 N6 110.4(3) . .
C9 C11 H11 124.8 . .
N6 C11 H11 124.8 . .
N7 C12 N8 112.0(3) . .
N7 C12 H12 124.0 . .
N8 C12 H12 124.0 . .
N7 C13 C14 110.2(3) . .
N7 C13 H13 124.9 . .
C14 C13 H13 124.9 . .
C13 C14 N8 105.9(3) . .
C13 C14 H14 127.0 . .
N8 C14 H14 127.0 . .
C16 C15 C20 120.4(3) . .
C16 C15 N8 120.0(3) . .
C20 C15 N8 119.7(3) . .
C15 C16 C17 119.4(3) . .
C15 C16 H16 120.3 . .
C17 C16 H16 120.3 . .
C16 C17 C18 121.0(3) . .
C16 C17 H17 119.5 . .
C18 C17 H17 119.5 . .
C19 C18 C17 118.7(3) . .
C19 C18 C2 123.7(3) . 4_654
C17 C18 C2 117.5(3) . 4_654
C18 C19 C20 120.5(3) . .
C18 C19 H19 119.7 . .
C20 C19 H19 119.7 . .
C15 C20 C19 120.0(3) . .
C15 C20 H20 120.0 . .
C19 C20 H20 120.0 . .
O4 C21 O3 124.7(4) . .
O4 C21 C24A 108.2(5) . .
O3 C21 C24A 127.0(6) . .
O4 C21 C24 127.7(6) . .
O3 C21 C24 107.5(6) . .
C24A C21 C24 19.5(6) . .
O1 C22 O2 122.7(3) . .
O1 C22 C23 130.4(5) . .
O2 C22 C23 106.9(5) . .
O1 C22 C23A 108.4(5) . .
O2 C22 C23A 128.1(5) . .
C23 C22 C23A 23.9(4) . .
O1 C22 Cd1 66.12(19) . 4_464
O2 C22 Cd1 59.11(19) . 4_464
C23 C22 Cd1 158.3(5) . 4_464
C23A C22 Cd1 153.9(4) . 4_464
C32 C23A C31 120.4(10) . .
C32 C23A C22 114.4(8) . .
C31 C23A C22 125.0(7) . .
C23A C32 C27 120.0(8) . .
C23A C32 H32 120.0 . .
C27 C32 H32 120.0 . .
C28 C27 C26 119.8(8) . .
C28 C27 C32 119.2(9) . .
C26 C27 C32 120.8(10) . .
C27 C28 C30 118.8(8) . .
C27 C28 C29 118.8(9) . .
C30 C28 C29 122.4(8) . .
C31 C30 C28 121.6(7) . .
C31 C30 H30 119.2 . .
C28 C30 H30 119.2 . .
C30 C31 C23A 119.8(8) . .
C30 C31 H31 120.1 . .
C23A C31 H31 120.1 . .
C25 C26 C27 120.1(8) . .
C25 C26 H26 120.0 . .
C27 C26 H26 120.0 . .
C26 C25 C24A 121.7(9) . .
C26 C25 H25 119.2 . .
C24A C25 H25 119.2 . .
C29 C24A C25 119.0(13) . .
C29 C24A C21 116.4(10) . .
C25 C24A C21 124.6(9) . .
C24A C29 C28 120.7(10) . .
C24A C29 H29 119.7 . .
C28 C29 H29 119.7 . .
C32A C23 C31A 120.5(10) . .
C32A C23 C22 114.1(9) . .
C31A C23 C22 125.3(8) . .
C30A C31A C23 120.6(8) . .
C30A C31A H31A 119.7 . .
C23 C31A H31A 119.7 . .
C28A C30A C31A 121.6(8) . .
C28A C30A H30A 119.2 . .
C31A C30A H30A 119.2 . .
C30A C28A C29A 124.0(11) . .
C30A C28A C27A 119.9(9) . .
C29A C28A C27A 116.1(11) . .
C26A C27A C28A 121.5(8) . .
C26A C27A C32A 121.6(8) . .
C28A C27A C32A 117.0(9) . .
C23 C32A C27A 120.3(9) . .
C23 C32A H32A 119.8 . .
C27A C32A H32A 119.8 . .
C24 C29A C28A 121.0(11) . .
C24 C29A H29A 119.5 . .
C28A C29A H29A 119.5 . .
C29A C24 C25A 121.6(12) . .
C29A C24 C21 116.9(11) . .
C25A C24 C21 121.5(10) . .
C26A C25A C24 119.6(10) . .
C26A C25A H25A 120.2 . .
C24 C25A H25A 120.2 . .
C25A C26A C27A 120.2(8) . .
C25A C26A H26A 119.9 . .
C27A C26A H26A 119.9 . .
C1 N1 N2 107.9(3) . .
C1 N1 Cd1 133.3(2) . .
N2 N1 Cd1 118.6(2) . .
C2 N2 N1 107.7(3) . .
C1 N3 C2 106.1(3) . .
C1 N3 N4 127.4(3) . .
C2 N3 N4 126.4(3) . .
N3 N4 H4A 109.5 . .
N3 N4 H4B 108.4 . .
H4A N4 H4B 109.5 . .
C10 N5 C9 106.0(3) . .
C10 N5 C6 126.0(3) . .
C9 N5 C6 127.9(3) . .
C10 N6 C11 104.7(3) . .
C10 N6 Cd1 123.3(2) . 4_554
C11 N6 Cd1 125.0(2) . 4_554
C12 N7 C13 105.7(3) . .
C12 N7 Cd1 126.1(2) . .
C13 N7 Cd1 127.8(2) . .
C12 N8 C14 106.2(3) . .
C12 N8 C15 126.7(3) . .
C14 N8 C15 127.1(3) . .
C22 O1 Cd1 86.7(2) . 4_464
C22 O2 Cd1 93.7(2) . 4_464
C21 O3 Cd1 112.0(3) . .

loop_
_geom_bond_atom_site_label_1
_geom_bond_atom_site_label_2
_geom_bond_distance
_geom_bond_site_symmetry_2
Cd1 O3 2.225(3) .
Cd1 N7 2.285(3) .
Cd1 O2 2.350(3) 3_665
Cd1 N6 2.396(3) 3
Cd1 N1 2.407(3) .
Cd1 O1 2.503(3) 3_665
Cd1 C22 2.733(4) 3_665
C1 N1 1.330(4) .
C1 N3 1.356(4) .
C1 C3 1.467(5) .
C2 N2 1.304(4) .
C2 N3 1.380(5) .
C2 C18 1.467(4) 3_545
C3 C4 1.380(5) .
C3 C8 1.397(5) .
C4 C5 1.381(4) .
C4 H4 0.9300 .
C5 C6 1.376(4) .
C5 H5 0.9300 .
C6 C7 1.391(5) .
C6 N5 1.418(4) .
C7 C8 1.384(5) .
C7 H7 0.9300 .
C8 H8 0.9300 .
C9 C11 1.337(5) .
C9 N5 1.384(4) .
C9 H9 0.9300 .
C10 N6 1.307(4) .
C10 N5 1.356(4) .
C10 H10 0.9300 .
C11 N6 1.391(4) .
C11 H11 0.9300 .
C12 N7 1.310(4) .
C12 N8 1.346(4) .
C12 H12 0.9300 .
C13 N7 1.352(5) .
C13 C14 1.358(5) .
C13 H13 0.9300 .
C14 N8 1.374(5) .
C14 H14 0.9300 .
C15 C16 1.376(5) .
C15 C20 1.385(5) .
C15 N8 1.438(4) .
C16 C17 1.387(5) .
C16 H16 0.9300 .
C17 C18 1.396(5) .
C17 H17 0.9300 .
C18 C19 1.384(5) .
C18 C2 1.467(4) 4_654
C19 C20 1.387(5) .
C19 H19 0.9300 .
C20 H20 0.9300 .
C21 O4 1.227(5) .
C21 O3 1.255(5) .
C21 C24A 1.446(17) .
C21 C24 1.606(16) .
C22 O1 1.250(5) .
C22 O2 1.251(5) .
C22 C23 1.478(12) .
C22 C23A 1.582(12) .
C22 Cd1 2.733(4) 4_464
C23A C32 1.350(13) .
C23A C31 1.419(12) .
C32 C27 1.450(12) .
C32 H32 0.9300 .
C27 C28 1.395(17) .
C27 C26 1.433(13) .
C28 C30 1.409(12) .
C28 C29 1.453(12) .
C30 C31 1.362(10) .
C30 H30 0.9300 .
C31 H31 0.9300 .
C26 C25 1.370(10) .
C26 H26 0.9300 .
C25 C24A 1.417(15) .
C25 H25 0.9300 .
C24A C29 1.385(13) .
C29 H29 0.9300 .
C23 C32A 1.370(12) .
C23 C31A 1.414(13) .
C31A C30A 1.377(10) .
C31A H31A 0.9300 .
C30A C28A 1.375(16) .
C30A H30A 0.9300 .
C28A C29A 1.422(13) .
C28A C27A 1.460(18) .
C27A C26A 1.393(11) .
C27A C32A 1.461(13) .
C32A H32A 0.9300 .
C29A C24 1.351(17) .
C29A H29A 0.9300 .
C24 C25A 1.436(14) .
C25A C26A 1.354(11) .
C25A H25A 0.9300 .
C26A H26A 0.9300 .
N1 N2 1.382(4) .
N3 N4 1.403(4) .
N4 H4A 0.8999 .
N4 H4B 0.8999 .
N6 Cd1 2.396(3) 4_554
O1 Cd1 2.503(3) 4_464
O2 Cd1 2.350(3) 4_464
